data_4328301
loop_
_publ_author_name
'Vadapalli Chandrasekhar'
'Tapas Senapati'
'Atanu Dey'
'Sourav Das'
'Marguerite Kalisz'
'Rodolphe Cl\'erac'

_publ_contact_author_address
;Head, Department of Chemistry
Indian Institute of Technology Kanpur
Kanpur 208016
Uttarpradesh
India
;
_publ_contact_author_email vc@iitk.ac.in
_publ_contact_author_fax '+91-512-259 7436'
_publ_contact_author_name 'Prof. V. Chandrasekhar'
_publ_contact_author_phone '+91-512-259 7259'
_publ_section_title
;
 Cyclo- and Carbophosphazene-Supported Ligands for the Assembly of
 Heterometallic (Cu2+/Ca2+, Cu2+/Dy3+, Cu2+/Tb3+) Complexes: Synthesis,
 Structure, and Magnetism
;
_journal_name_full 'Inorganic Chemistry'
_journal_page_first 2031
_journal_page_last 2038
_journal_paper_doi 10.1021/ic201463g
_journal_volume 51
_journal_year 2012
_chemical_formula_moiety 'C44 H39 Cu Dy N11 O17 P3, C2 H3 N '
_chemical_formula_sum 'C46 H42 Cu Dy N12 O17 P3'
_chemical_formula_weight 1353.87
_chemical_name_systematic
; 
 ? 
;
_space_group_IT_number 14
_symmetry_cell_setting monoclinic
_symmetry_space_group_name_Hall '-P 2ybc'
_symmetry_space_group_name_H-M 'P 1 21/c 1'
_atom_sites_solution_hydrogens geom
_atom_sites_solution_primary direct
_atom_sites_solution_secondary difmap
_audit_creation_method SHELXL-97
_cell_angle_alpha 90.00
_cell_angle_beta 90.240(4)
_cell_angle_gamma 90.00
_cell_formula_units_Z 4
_cell_length_a 22.779(6)
_cell_length_b 11.403(3)
_cell_length_c 20.259(6)
_cell_measurement_reflns_used 7295
_cell_measurement_temperature 100(2)
_cell_measurement_theta_max 27.50
_cell_measurement_theta_min 2.20
_cell_volume 5262(3)
_computing_cell_refinement 'Bruker SMART'
_computing_data_collection 'Bruker SMART'
_computing_data_reduction 'Bruker SAINT'
_computing_molecular_graphics 'Bruker SHELXTL'
_computing_publication_material 'Bruker SHELXTL'
_computing_structure_refinement 'Bruker SHELXTL'
_computing_structure_solution 'Bruker SHELXTL'
_diffrn_ambient_temperature 100(2)
_diffrn_measured_fraction_theta_full 0.990
_diffrn_measured_fraction_theta_max 0.990
_diffrn_measurement_device_type 'CCD area detector'
_diffrn_measurement_method 'omega scans'
_diffrn_radiation_monochromator graphite
_diffrn_radiation_source 'fine-focus sealed tube'
_diffrn_radiation_type MoK\a
_diffrn_radiation_wavelength 0.71073
_diffrn_reflns_av_R_equivalents 0.0000
_diffrn_reflns_av_sigmaI/netI 0.0552
_diffrn_reflns_limit_h_max 28
_diffrn_reflns_limit_h_min -28
_diffrn_reflns_limit_k_max 14
_diffrn_reflns_limit_k_min 0
_diffrn_reflns_limit_l_max 25
_diffrn_reflns_limit_l_min 0
_diffrn_reflns_number 10959
_diffrn_reflns_theta_full 26.65
_diffrn_reflns_theta_max 26.65
_diffrn_reflns_theta_min 2.01
_exptl_absorpt_coefficient_mu 1.988
_exptl_absorpt_correction_T_max 0.8572
_exptl_absorpt_correction_T_min 0.7286
_exptl_absorpt_correction_type empirical
_exptl_absorpt_process_details SADABS
_exptl_crystal_colour green
_exptl_crystal_density_diffrn 1.709
_exptl_crystal_description block
_exptl_crystal_F_000 2712
_exptl_crystal_size_max 0.17
_exptl_crystal_size_mid 0.12
_exptl_crystal_size_min 0.08
_refine_diff_density_max 2.553
_refine_diff_density_min -1.363
_refine_diff_density_rms 0.168
_refine_ls_extinction_method none
_refine_ls_goodness_of_fit_ref 1.047
_refine_ls_hydrogen_treatment constr
_refine_ls_matrix_type full
_refine_ls_number_parameters 727
_refine_ls_number_reflns 10959
_refine_ls_number_restraints 0
_refine_ls_restrained_S_all 1.047
_refine_ls_R_factor_all 0.0630
_refine_ls_R_factor_gt 0.0462
_refine_ls_shift/su_max 0.001
_refine_ls_shift/su_mean 0.000
_refine_ls_structure_factor_coef Fsqd
_refine_ls_weighting_details 'calc w=1/[\s^2^(Fo^2^)+(0.0810P)^2^+0.0000P] where P=(Fo^2^+2Fc^2^)/3'
_refine_ls_weighting_scheme calc
_refine_ls_wR_factor_gt 0.1159
_refine_ls_wR_factor_ref 0.1350
_reflns_number_gt 8639
_reflns_number_total 10959
_reflns_threshold_expression >2sigma(I)
_cod_data_source_file ic201463g_si_001_6.cif
_cod_data_source_block Compound_7
_cod_original_cell_volume 5262(2)
_cod_original_sg_symbol_H-M 'P 1 21/c 1 '
_cod_database_code 4328301

loop_
_symmetry_equiv_pos_as_xyz
'x, y, z'
'-x, y+1/2, -z+1/2'
'-x, -y, -z'
'x, -y-1/2, z-1/2'

loop_
_atom_site_label
_atom_site_type_symbol
_atom_site_fract_x
_atom_site_fract_y
_atom_site_fract_z
_atom_site_U_iso_or_equiv
_atom_site_adp_type
_atom_site_occupancy
_atom_site_symmetry_multiplicity
_atom_site_calc_flag
_atom_site_refinement_flags
Dy1 Dy 0.382280(9) 0.240732(19) 1.159263(10) 0.02262(9) Uani 1 1 d .
Cu1 Cu 0.31475(2) 0.40583(5) 1.03552(3) 0.02084(14) Uani 1 1 d .
P1 P 0.19801(5) 0.47348(10) 0.93416(5) 0.0197(2) Uani 1 1 d .
P2 P 0.09817(5) 0.52007(10) 0.86114(6) 0.0220(3) Uani 1 1 d .
P3 P 0.11832(5) 0.29754(11) 0.90757(6) 0.0226(3) Uani 1 1 d .
O1 O 0.09020(14) 0.5436(3) 0.78479(15) 0.0272(7) Uani 1 1 d .
O2 O 0.05440(13) 0.6130(3) 0.89398(14) 0.0210(7) Uani 1 1 d .
O3 O 0.08306(14) 0.2237(3) 0.96043(16) 0.0253(7) Uani 1 1 d .
O4 O 0.13269(14) 0.2046(3) 0.85130(14) 0.0234(7) Uani 1 1 d .
O5 O 0.33368(13) 0.4113(3) 1.12848(14) 0.0218(7) Uani 1 1 d .
O6 O 0.41616(13) 0.4236(3) 1.21593(15) 0.0280(7) Uani 1 1 d .
O7 O 0.35077(15) 0.2520(2) 1.04674(16) 0.0220(7) Uani 1 1 d .
O8 O 0.40185(14) 0.0618(3) 1.08501(15) 0.0273(7) Uani 1 1 d .
O9 O 0.46311(14) 0.3201(3) 1.09124(17) 0.0341(8) Uani 1 1 d .
O10 O 0.48760(14) 0.1900(3) 1.16336(16) 0.0302(8) Uani 1 1 d .
O11 O 0.55414(16) 0.2611(3) 1.0975(2) 0.0363(9) Uani 1 1 d .
O12 O 0.28393(14) 0.1629(3) 1.15757(16) 0.0323(8) Uani 1 1 d .
O13 O 0.30744(16) 0.2624(3) 1.24480(16) 0.0299(8) Uani 1 1 d .
O14 O 0.22586(16) 0.1626(4) 1.2440(2) 0.0540(12) Uani 1 1 d .
O15 O 0.38175(15) 0.0634(3) 1.22664(16) 0.0331(8) Uani 1 1 d .
O16 O 0.42148(15) 0.2088(4) 1.27793(17) 0.0362(8) Uani 1 1 d .
O17 O 0.41240(15) 0.0409(4) 1.32791(17) 0.0422(10) Uani 1 1 d .
N1 N 0.17488(16) 0.3436(3) 0.94508(18) 0.0238(8) Uani 1 1 d .
N2 N 0.07711(17) 0.3908(3) 0.87296(19) 0.0269(9) Uani 1 1 d .
N3 N 0.16128(16) 0.5560(3) 0.88718(18) 0.0226(8) Uani 1 1 d .
N4 N 0.26690(16) 0.4654(3) 0.90564(17) 0.0227(8) Uani 1 1 d .
N5 N 0.30075(15) 0.3811(3) 0.94264(17) 0.0209(8) Uani 1 1 d .
N6 N 0.20428(15) 0.5466(3) 1.00618(17) 0.0197(8) Uani 1 1 d .
N7 N 0.25387(16) 0.5346(3) 1.04619(17) 0.0205(8) Uani 1 1 d .
N8 N 0.27074(18) 0.1952(4) 1.2166(2) 0.0338(10) Uani 1 1 d .
N9 N 0.50364(18) 0.2578(3) 1.1165(2) 0.0274(9) Uani 1 1 d .
N10 N 0.40561(17) 0.1035(4) 1.2794(2) 0.0312(10) Uani 1 1 d .
N11 N 0.39581(19) 0.5294(4) 1.0202(2) 0.0355(10) Uani 1 1 d .
N12 N 0.2271(3) -0.1059(5) 0.0779(3) 0.0736(19) Uani 1 1 d .
C1 C 0.0934(2) 0.6606(4) 0.7629(2) 0.0268(10) Uani 1 1 d .
C2 C 0.1449(2) 0.6974(6) 0.7336(2) 0.0390(13) Uani 1 1 d .
H2 H 0.1775 0.6462 0.7293 0.047 Uiso 1 1 calc R
C3 C 0.1470(3) 0.8122(6) 0.7109(3) 0.0469(15) Uani 1 1 d .
H3 H 0.1823 0.8412 0.6922 0.056 Uiso 1 1 calc R
C4 C 0.0987(3) 0.8847(5) 0.7151(3) 0.0485(16) Uani 1 1 d .
H4 H 0.1006 0.9623 0.6981 0.058 Uiso 1 1 calc R
C5 C 0.0484(3) 0.8457(5) 0.7432(2) 0.0368(13) Uani 1 1 d .
H5 H 0.0153 0.8961 0.7446 0.044 Uiso 1 1 calc R
C6 C 0.0441(2) 0.7323(4) 0.7704(2) 0.0300(11) Uani 1 1 d .
C7 C -0.0072(2) 0.6950(4) 0.8083(2) 0.0259(10) Uani 1 1 d .
C8 C -0.0642(2) 0.7285(4) 0.7899(3) 0.0300(12) Uani 1 1 d .
H8 H -0.0701 0.7675 0.7490 0.036 Uiso 1 1 calc R
C9 C -0.1119(2) 0.7064(5) 0.8296(3) 0.0362(12) Uani 1 1 d .
H9 H -0.1500 0.7301 0.8158 0.043 Uiso 1 1 calc R
C10 C -0.1045(2) 0.6496(4) 0.8894(3) 0.0323(12) Uani 1 1 d .
H10 H -0.1374 0.6348 0.9168 0.039 Uiso 1 1 calc R
C11 C -0.0488(2) 0.6144(4) 0.9093(2) 0.0271(10) Uani 1 1 d .
H11 H -0.0433 0.5749 0.9501 0.033 Uiso 1 1 calc R
C12 C -0.0015(2) 0.6377(4) 0.8689(2) 0.0236(10) Uani 1 1 d .
C13 C 0.0362(2) 0.1525(4) 0.9375(2) 0.0249(10) Uani 1 1 d .
C14 C -0.0205(2) 0.1897(5) 0.9496(2) 0.0311(11) Uani 1 1 d .
H14A H -0.0276 0.2625 0.9709 0.037 Uiso 1 1 calc R
C15 C -0.0661(2) 0.1201(5) 0.9305(3) 0.0358(12) Uani 1 1 d .
H15 H -0.1052 0.1465 0.9368 0.043 Uiso 1 1 calc R
C16 C -0.0565(2) 0.0128(5) 0.9023(3) 0.0339(12) Uani 1 1 d .
H16 H -0.0886 -0.0360 0.8905 0.041 Uiso 1 1 calc R
C17 C 0.0006(2) -0.0240(4) 0.8913(2) 0.0289(11) Uani 1 1 d .
H17A H 0.0071 -0.0990 0.8724 0.035 Uiso 1 1 calc R
C18 C 0.0490(2) 0.0466(4) 0.9073(2) 0.0240(10) Uani 1 1 d .
C19 C 0.10905(19) 0.0102(4) 0.8914(2) 0.0231(10) Uani 1 1 d .
C20 C 0.1279(2) -0.1057(4) 0.8993(2) 0.0284(11) Uani 1 1 d .
H20 H 0.1019 -0.1621 0.9175 0.034 Uiso 1 1 calc R
C21 C 0.1837(2) -0.1395(4) 0.8810(3) 0.0328(12) Uani 1 1 d .
H21 H 0.1959 -0.2184 0.8875 0.039 Uiso 1 1 calc R
C22 C 0.2221(2) -0.0594(4) 0.8533(3) 0.0325(12) Uani 1 1 d .
H22 H 0.2602 -0.0838 0.8402 0.039 Uiso 1 1 calc R
C23 C 0.2051(2) 0.0558(4) 0.8447(2) 0.0267(10) Uani 1 1 d .
H23 H 0.2311 0.1109 0.8253 0.032 Uiso 1 1 calc R
C24 C 0.1498(2) 0.0899(4) 0.8649(2) 0.0211(9) Uani 1 1 d .
C25 C 0.2976(2) 0.5774(4) 0.8953(2) 0.0297(11) Uani 1 1 d .
H25A H 0.3047 0.6153 0.9380 0.045 Uiso 1 1 calc R
H25B H 0.2734 0.6288 0.8676 0.045 Uiso 1 1 calc R
H25C H 0.3352 0.5628 0.8734 0.045 Uiso 1 1 calc R
C26 C 0.31569(19) 0.2914(4) 0.9079(2) 0.0229(10) Uani 1 1 d .
H26 H 0.3055 0.2920 0.8624 0.027 Uiso 1 1 calc R
C27 C 0.34657(19) 0.1903(4) 0.9326(2) 0.0224(10) Uani 1 1 d .
C28 C 0.3586(2) 0.1002(4) 0.8868(2) 0.0274(11) Uani 1 1 d .
H28 H 0.3487 0.1109 0.8416 0.033 Uiso 1 1 calc R
C29 C 0.3845(2) -0.0030(5) 0.9070(2) 0.0323(12) Uani 1 1 d .
H29 H 0.3919 -0.0635 0.8759 0.039 Uiso 1 1 calc R
C30 C 0.3998(2) -0.0187(4) 0.9732(2) 0.0297(11) Uani 1 1 d .
H30 H 0.4175 -0.0899 0.9872 0.036 Uiso 1 1 calc R
C31 C 0.38917(19) 0.0688(4) 1.0180(2) 0.0230(10) Uani 1 1 d .
C32 C 0.36173(19) 0.1746(4) 0.9995(2) 0.0233(10) Uani 1 1 d .
C33 C 0.4304(2) -0.0453(4) 1.1057(2) 0.0335(12) Uani 1 1 d .
H33A H 0.4057 -0.1126 1.0937 0.050 Uiso 1 1 calc R
H33B H 0.4363 -0.0440 1.1536 0.050 Uiso 1 1 calc R
H33C H 0.4684 -0.0522 1.0837 0.050 Uiso 1 1 calc R
C34 C 0.1565(2) 0.6238(5) 1.0280(2) 0.0294(11) Uani 1 1 d .
H34A H 0.1492 0.6112 1.0751 0.044 Uiso 1 1 calc R
H34B H 0.1208 0.6060 1.0027 0.044 Uiso 1 1 calc R
H34C H 0.1677 0.7058 1.0206 0.044 Uiso 1 1 calc R
C35 C 0.2611(2) 0.6147(4) 1.0917(2) 0.0230(10) Uani 1 1 d .
H35 H 0.2340 0.6778 1.0926 0.028 Uiso 1 1 calc R
C36 C 0.30736(19) 0.6145(4) 1.1409(2) 0.0244(10) Uani 1 1 d .
C37 C 0.3180(2) 0.7196(5) 1.1748(3) 0.0319(11) Uani 1 1 d .
H37 H 0.2948 0.7864 1.1647 0.038 Uiso 1 1 calc R
C38 C 0.3613(2) 0.7288(4) 1.2224(3) 0.0337(12) Uani 1 1 d .
H38 H 0.3675 0.8011 1.2446 0.040 Uiso 1 1 calc R
C39 C 0.3957(2) 0.6313(4) 1.2377(2) 0.0312(11) Uani 1 1 d .
H39 H 0.4263 0.6368 1.2696 0.037 Uiso 1 1 calc R
C40 C 0.3846(2) 0.5265(5) 1.2056(2) 0.0277(11) Uani 1 1 d .
C41 C 0.34098(19) 0.5159(4) 1.1577(2) 0.0225(10) Uani 1 1 d .
C42 C 0.4708(2) 0.4341(5) 1.2521(3) 0.0367(13) Uani 1 1 d .
H42A H 0.4942 0.4980 1.2334 0.055 Uiso 1 1 calc R
H42B H 0.4928 0.3604 1.2489 0.055 Uiso 1 1 calc R
H42C H 0.4625 0.4509 1.2986 0.055 Uiso 1 1 calc R
C43 C 0.4363(2) 0.5770(4) 1.0390(2) 0.0292(11) Uani 1 1 d .
C44 C 0.4885(2) 0.6369(5) 1.0642(3) 0.0380(13) Uani 1 1 d .
H44A H 0.4770 0.6942 1.0978 0.057 Uiso 1 1 calc R
H44B H 0.5082 0.6774 1.0278 0.057 Uiso 1 1 calc R
H44C H 0.5153 0.5794 1.0838 0.057 Uiso 1 1 calc R
C45 C 0.2098(2) 0.0977(5) 0.0290(3) 0.0379(13) Uani 1 1 d .
H45A H 0.2257 0.1005 -0.0159 0.057 Uiso 1 1 calc R
H45B H 0.2291 0.1573 0.0563 0.057 Uiso 1 1 calc R
H45C H 0.1674 0.1131 0.0275 0.057 Uiso 1 1 calc R
C46 C 0.2200(3) -0.0159(5) 0.0568(3) 0.0414(14) Uani 1 1 d .

loop_
_atom_site_aniso_label
_atom_site_aniso_U_11
_atom_site_aniso_U_22
_atom_site_aniso_U_33
_atom_site_aniso_U_23
_atom_site_aniso_U_13
_atom_site_aniso_U_12
Dy1 0.02289(13) 0.02965(15) 0.01528(13) 0.00229(8) -0.00671(9) 0.00389(9)
Cu1 0.0231(3) 0.0241(3) 0.0152(3) -0.0001(2) -0.0071(2) 0.0039(2)
P1 0.0235(6) 0.0175(6) 0.0179(6) -0.0005(4) -0.0070(4) 0.0029(5)
P2 0.0265(6) 0.0194(6) 0.0201(6) -0.0021(5) -0.0113(5) 0.0034(5)
P3 0.0273(6) 0.0180(6) 0.0225(6) -0.0017(5) -0.0104(5) 0.0023(5)
O1 0.0357(18) 0.0275(19) 0.0184(16) -0.0012(13) -0.0086(14) 0.0066(15)
O2 0.0261(16) 0.0193(17) 0.0174(15) -0.0027(12) -0.0101(12) 0.0041(13)
O3 0.0281(17) 0.0235(18) 0.0241(17) -0.0046(13) -0.0068(14) -0.0029(14)
O4 0.0335(17) 0.0163(16) 0.0202(16) -0.0020(13) -0.0079(13) 0.0001(14)
O5 0.0264(16) 0.0203(17) 0.0186(15) -0.0037(12) -0.0064(13) 0.0026(13)
O6 0.0242(16) 0.035(2) 0.0250(17) -0.0026(14) -0.0127(14) -0.0016(15)
O7 0.0300(18) 0.0213(18) 0.0148(16) -0.0018(12) -0.0040(13) 0.0099(13)
O8 0.0358(18) 0.0284(19) 0.0177(16) 0.0017(13) -0.0109(14) 0.0125(15)
O9 0.0271(17) 0.042(2) 0.0329(19) 0.0121(16) -0.0064(15) 0.0130(16)
O10 0.0272(17) 0.036(2) 0.0274(18) 0.0086(15) -0.0077(14) 0.0015(15)
O11 0.0282(19) 0.040(2) 0.041(2) 0.0055(16) 0.0061(16) 0.0092(15)
O12 0.0313(18) 0.042(2) 0.0233(18) 0.0012(15) -0.0084(14) -0.0026(16)
O13 0.0329(19) 0.039(2) 0.0182(17) -0.0032(14) -0.0074(15) 0.0045(15)
O14 0.0262(19) 0.095(4) 0.041(2) 0.016(2) 0.0017(17) 0.004(2)
O15 0.0340(19) 0.043(2) 0.0223(18) 0.0038(15) -0.0075(15) 0.0053(16)
O16 0.0304(19) 0.054(3) 0.0239(18) 0.0054(18) -0.0049(15) -0.0034(18)
O17 0.0327(19) 0.067(3) 0.0272(19) 0.0251(18) -0.0023(15) 0.0071(18)
N1 0.032(2) 0.016(2) 0.024(2) -0.0005(15) -0.0117(16) 0.0028(16)
N2 0.034(2) 0.016(2) 0.030(2) -0.0028(16) -0.0156(17) 0.0030(17)
N3 0.0260(19) 0.020(2) 0.0216(19) 0.0016(16) -0.0063(16) 0.0028(16)
N4 0.0248(19) 0.025(2) 0.0181(19) 0.0043(15) -0.0061(15) 0.0087(16)
N5 0.0197(18) 0.025(2) 0.0178(18) -0.0003(15) -0.0050(14) 0.0052(16)
N6 0.0195(17) 0.018(2) 0.0212(19) -0.0033(15) -0.0085(15) 0.0021(15)
N7 0.0238(19) 0.021(2) 0.0166(18) 0.0008(15) -0.0076(15) -0.0014(16)
N8 0.024(2) 0.051(3) 0.026(2) 0.010(2) -0.0061(18) 0.006(2)
N9 0.025(2) 0.031(3) 0.026(2) 0.0020(17) -0.0027(17) 0.0046(17)
N10 0.021(2) 0.046(3) 0.026(2) 0.009(2) -0.0020(17) 0.0065(19)
N11 0.035(2) 0.041(3) 0.030(2) 0.009(2) -0.0008(19) -0.002(2)
N12 0.096(5) 0.032(3) 0.092(5) 0.002(3) -0.043(4) -0.001(3)
C1 0.032(3) 0.030(3) 0.019(2) 0.0019(19) -0.0094(19) 0.003(2)
C2 0.040(3) 0.053(4) 0.024(3) 0.004(3) -0.004(2) 0.005(3)
C3 0.051(4) 0.059(4) 0.031(3) 0.015(3) -0.003(3) -0.012(3)
C4 0.072(4) 0.048(4) 0.026(3) 0.022(3) -0.009(3) -0.012(3)
C5 0.056(3) 0.030(3) 0.024(3) 0.008(2) -0.009(2) 0.004(3)
C6 0.040(3) 0.031(3) 0.019(2) 0.0003(19) -0.012(2) -0.003(2)
C7 0.033(3) 0.020(2) 0.024(2) -0.0038(19) -0.013(2) 0.003(2)
C8 0.040(3) 0.024(3) 0.026(3) -0.001(2) -0.018(2) 0.005(2)
C9 0.029(3) 0.032(3) 0.048(3) -0.011(3) -0.019(2) 0.008(2)
C10 0.026(2) 0.030(3) 0.041(3) -0.012(2) -0.007(2) 0.000(2)
C11 0.030(2) 0.022(3) 0.030(3) -0.005(2) -0.004(2) -0.001(2)
C12 0.028(2) 0.018(2) 0.025(2) -0.0043(18) -0.0124(19) 0.0000(19)
C13 0.029(2) 0.026(3) 0.020(2) -0.0029(19) -0.0063(19) 0.000(2)
C14 0.035(3) 0.024(3) 0.034(3) -0.010(2) -0.004(2) 0.004(2)
C15 0.029(3) 0.038(3) 0.040(3) -0.006(2) -0.002(2) 0.003(2)
C16 0.031(3) 0.033(3) 0.038(3) -0.009(2) -0.007(2) -0.009(2)
C17 0.033(3) 0.019(3) 0.035(3) -0.008(2) -0.001(2) -0.005(2)
C18 0.025(2) 0.021(2) 0.027(2) 0.0001(19) -0.0045(19) -0.0031(19)
C19 0.025(2) 0.019(2) 0.026(2) -0.0026(19) -0.0066(19) 0.0046(19)
C20 0.034(3) 0.022(3) 0.029(3) 0.002(2) -0.007(2) -0.001(2)
C21 0.036(3) 0.020(3) 0.042(3) -0.002(2) -0.006(2) 0.003(2)
C22 0.027(2) 0.030(3) 0.040(3) -0.002(2) -0.002(2) 0.010(2)
C23 0.028(2) 0.026(3) 0.026(2) -0.001(2) 0.000(2) -0.004(2)
C24 0.032(2) 0.015(2) 0.016(2) -0.0004(17) -0.0114(18) 0.0037(19)
C25 0.027(2) 0.032(3) 0.030(3) 0.013(2) 0.000(2) 0.001(2)
C26 0.023(2) 0.030(3) 0.015(2) -0.0011(19) -0.0020(18) 0.001(2)
C27 0.024(2) 0.025(3) 0.018(2) 0.0030(19) -0.0016(18) 0.005(2)
C28 0.031(2) 0.034(3) 0.017(2) 0.0008(19) -0.0068(19) 0.009(2)
C29 0.043(3) 0.030(3) 0.024(3) -0.004(2) -0.004(2) 0.011(2)
C30 0.034(3) 0.029(3) 0.026(2) 0.004(2) -0.005(2) 0.011(2)
C31 0.024(2) 0.028(3) 0.017(2) 0.0024(19) -0.0084(18) 0.0077(19)
C32 0.024(2) 0.029(3) 0.017(2) 0.0026(19) -0.0019(18) 0.0027(19)
C33 0.048(3) 0.028(3) 0.025(3) 0.004(2) -0.011(2) 0.018(2)
C34 0.028(2) 0.039(3) 0.022(2) -0.010(2) -0.0078(19) 0.014(2)
C35 0.026(2) 0.018(2) 0.025(2) 0.0007(19) -0.0045(19) 0.0019(19)
C36 0.026(2) 0.030(3) 0.017(2) 0.0005(19) -0.0053(18) -0.004(2)
C37 0.040(3) 0.029(3) 0.027(3) -0.002(2) -0.008(2) -0.004(2)
C38 0.043(3) 0.027(3) 0.031(3) -0.004(2) -0.015(2) -0.010(2)
C39 0.036(3) 0.036(3) 0.022(2) 0.005(2) -0.013(2) -0.009(2)
C40 0.026(2) 0.038(3) 0.019(2) 0.002(2) -0.0033(19) 0.000(2)
C41 0.025(2) 0.025(3) 0.018(2) 0.0016(18) -0.0069(18) -0.0052(19)
C42 0.025(2) 0.049(4) 0.036(3) 0.002(2) -0.018(2) -0.003(2)
C43 0.033(3) 0.026(3) 0.028(3) 0.009(2) 0.002(2) 0.003(2)
C44 0.035(3) 0.047(4) 0.032(3) -0.003(2) -0.005(2) -0.007(3)
C45 0.046(3) 0.036(3) 0.032(3) 0.004(2) -0.015(2) -0.006(3)
C46 0.046(3) 0.031(3) 0.047(3) 0.002(3) -0.025(3) -0.006(3)

loop_
_atom_type_symbol
_atom_type_description
_atom_type_scat_dispersion_real
_atom_type_scat_dispersion_imag
_atom_type_scat_source
C C 0.0033 0.0016 'International Tables Vol C Tables 4.2.6.8 and 6.1.1.4'
H H 0.0000 0.0000 'International Tables Vol C Tables 4.2.6.8 and 6.1.1.4'
N N 0.0061 0.0033 'International Tables Vol C Tables 4.2.6.8 and 6.1.1.4'
O O 0.0106 0.0060 'International Tables Vol C Tables 4.2.6.8 and 6.1.1.4'
P P 0.1023 0.0942 'International Tables Vol C Tables 4.2.6.8 and 6.1.1.4'
Cu Cu 0.3201 1.2651 'International Tables Vol C Tables 4.2.6.8 and 6.1.1.4'
Dy Dy -0.1892 4.4098 'International Tables Vol C Tables 4.2.6.8 and 6.1.1.4'

loop_
_geom_angle_atom_site_label_1
_geom_angle_atom_site_label_2
_geom_angle_atom_site_label_3
_geom_angle
O5 Dy1 O7 63.76(10)
O5 Dy1 O12 82.09(11)
O7 Dy1 O12 74.38(11)
O5 Dy1 O15 147.25(11)
O7 Dy1 O15 125.18(11)
O12 Dy1 O15 72.31(11)
O5 Dy1 O13 76.88(11)
O7 Dy1 O13 117.54(11)
O12 Dy1 O13 52.93(11)
O15 Dy1 O13 71.48(11)
O5 Dy1 O10 131.87(11)
O7 Dy1 O10 109.42(11)
O12 Dy1 O10 144.83(12)
O15 Dy1 O10 78.12(11)
O13 Dy1 O10 132.78(11)
O5 Dy1 O9 84.22(11)
O7 Dy1 O9 70.76(11)
O12 Dy1 O9 145.10(11)
O15 Dy1 O9 128.30(11)
O13 Dy1 O9 151.50(12)
O10 Dy1 O9 51.65(11)
O5 Dy1 O6 64.59(10)
O7 Dy1 O6 118.94(10)
O12 Dy1 O6 126.78(11)
O15 Dy1 O6 115.86(11)
O13 Dy1 O6 78.79(11)
O10 Dy1 O6 83.22(11)
O9 Dy1 O6 73.86(12)
O5 Dy1 O8 126.19(10)
O7 Dy1 O8 62.46(9)
O12 Dy1 O8 82.13(11)
O15 Dy1 O8 70.82(11)
O13 Dy1 O8 128.03(11)
O10 Dy1 O8 70.33(11)
O9 Dy1 O8 80.41(12)
O6 Dy1 O8 151.05(11)
O5 Dy1 O16 121.99(12)
O7 Dy1 O16 174.23(11)
O12 Dy1 O16 106.19(11)
O15 Dy1 O16 50.64(12)
O13 Dy1 O16 66.11(11)
O10 Dy1 O16 66.69(11)
O9 Dy1 O16 108.31(11)
O6 Dy1 O16 65.53(12)
O8 Dy1 O16 111.81(11)
O5 Dy1 N8 80.61(12)
O7 Dy1 N8 97.70(12)
O12 Dy1 N8 26.75(11)
O15 Dy1 N8 67.29(12)
O13 Dy1 N8 26.37(12)
O10 Dy1 N8 144.36(11)
O9 Dy1 N8 163.98(11)
O6 Dy1 N8 103.84(12)
O8 Dy1 N8 104.53(13)
O16 Dy1 N8 84.29(11)
O5 Dy1 N9 108.48(11)
O7 Dy1 N9 89.68(12)
O12 Dy1 N9 154.90(11)
O15 Dy1 N9 103.24(11)
O13 Dy1 N9 150.46(12)
O10 Dy1 N9 25.91(11)
O9 Dy1 N9 25.75(10)
O6 Dy1 N9 77.82(11)
O8 Dy1 N9 73.24(11)
O16 Dy1 N9 87.78(11)
N8 Dy1 N9 170.26(12)
N5 Cu1 O5 172.66(14)
N5 Cu1 O7 92.86(14)
O5 Cu1 O7 79.82(13)
N5 Cu1 N7 95.71(14)
O5 Cu1 N7 91.30(13)
O7 Cu1 N7 157.67(15)
N5 Cu1 N11 94.95(15)
O5 Cu1 N11 86.37(14)
O7 Cu1 N11 103.00(15)
N7 Cu1 N11 96.77(16)
N5 Cu1 Dy1 133.88(11)
O5 Cu1 Dy1 38.78(9)
O7 Cu1 Dy1 41.09(9)
N7 Cu1 Dy1 127.80(10)
N11 Cu1 Dy1 94.26(11)
N3 P1 N1 117.7(2)
N3 P1 N4 108.7(2)
N1 P1 N4 107.9(2)
N3 P1 N6 105.68(19)
N1 P1 N6 111.6(2)
N4 P1 N6 104.44(18)
N2 P2 O1 105.98(19)
N2 P2 N3 118.0(2)
O1 P2 N3 112.50(19)
N2 P2 O2 111.5(2)
O1 P2 O2 103.00(16)
N3 P2 O2 104.85(18)
N2 P3 N1 118.1(2)
N2 P3 O3 110.9(2)
N1 P3 O3 105.41(19)
N2 P3 O4 104.72(19)
N1 P3 O4 113.29(19)
O3 P3 O4 103.67(18)
C1 O1 P2 117.6(3)
C12 O2 P2 123.3(3)
C13 O3 P3 117.8(3)
C24 O4 P3 122.9(3)
C41 O5 Cu1 119.1(3)
C41 O5 Dy1 124.6(3)
Cu1 O5 Dy1 109.82(13)
C40 O6 C42 116.7(4)
C40 O6 Dy1 118.4(3)
C42 O6 Dy1 124.4(3)
C32 O7 Cu1 126.5(3)
C32 O7 Dy1 126.5(3)
Cu1 O7 Dy1 106.51(13)
C31 O8 C33 115.1(3)
C31 O8 Dy1 119.3(3)
C33 O8 Dy1 125.4(3)
N9 O9 Dy1 96.4(3)
N9 O10 Dy1 96.6(2)
N8 O12 Dy1 95.9(3)
N8 O13 Dy1 94.6(3)
N10 O15 Dy1 99.7(3)
N10 O16 Dy1 93.3(3)
P3 N1 P1 120.8(2)
P2 N2 P3 121.2(2)
P1 N3 P2 121.7(2)
N5 N4 C25 113.6(3)
N5 N4 P1 110.9(3)
C25 N4 P1 116.6(3)
C26 N5 N4 112.8(4)
C26 N5 Cu1 127.4(3)
N4 N5 Cu1 119.7(3)
N7 N6 C34 118.9(3)
N7 N6 P1 121.3(3)
C34 N6 P1 119.8(3)
C35 N7 N6 116.2(4)
C35 N7 Cu1 119.7(3)
N6 N7 Cu1 124.1(3)
O14 N8 O13 122.0(4)
O14 N8 O12 122.2(5)
O13 N8 O12 115.8(4)
O14 N8 Dy1 171.9(4)
O13 N8 Dy1 59.1(2)
O12 N8 Dy1 57.4(2)
O11 N9 O9 122.8(4)
O11 N9 O10 121.9(4)
O9 N9 O10 115.3(4)
O11 N9 Dy1 177.7(3)
O9 N9 Dy1 57.8(2)
O10 N9 Dy1 57.5(2)
O17 N10 O16 122.8(4)
O17 N10 O15 120.9(5)
O16 N10 O15 116.3(4)
O17 N10 Dy1 175.5(4)
O16 N10 Dy1 61.5(2)
O15 N10 Dy1 54.9(2)
C43 N11 Cu1 152.0(4)
C2 C1 C6 123.6(5)
C2 C1 O1 117.9(4)
C6 C1 O1 118.5(4)
C1 C2 C3 117.4(5)
C4 C3 C2 121.0(5)
C5 C4 C3 120.3(5)
C4 C5 C6 121.8(5)
C1 C6 C5 115.9(5)
C1 C6 C7 122.0(4)
C5 C6 C7 122.0(5)
C12 C7 C8 116.3(5)
C12 C7 C6 121.7(4)
C8 C7 C6 121.5(4)
C9 C8 C7 121.8(5)
C8 C9 C10 120.3(5)
C9 C10 C11 119.7(5)
C12 C11 C10 119.2(5)
C11 C12 C7 122.7(4)
C11 C12 O2 117.2(4)
C7 C12 O2 119.7(4)
C14 C13 C18 122.9(4)
C14 C13 O3 118.0(4)
C18 C13 O3 118.9(4)
C15 C14 C13 118.9(5)
C14 C15 C16 121.1(5)
C15 C16 C17 119.3(5)
C16 C17 C18 121.8(4)
C13 C18 C17 115.8(4)
C13 C18 C19 122.8(4)
C17 C18 C19 121.4(4)
C20 C19 C24 116.8(4)
C20 C19 C18 121.9(4)
C24 C19 C18 121.3(4)
C21 C20 C19 121.1(5)
C20 C21 C22 120.5(5)
C23 C22 C21 120.1(5)
C22 C23 C24 119.1(4)
C23 C24 O4 117.5(4)
C23 C24 C19 122.3(4)
O4 C24 C19 119.8(4)
N5 C26 C27 125.2(4)
C32 C27 C28 119.5(4)
C32 C27 C26 123.6(4)
C28 C27 C26 116.8(4)
C29 C28 C27 120.7(4)
C28 C29 C30 120.0(5)
C31 C30 C29 120.0(4)
C30 C31 O8 124.7(4)
C30 C31 C32 121.7(4)
O8 C31 C32 113.6(4)
O7 C32 C31 117.6(4)
O7 C32 C27 124.3(4)
C31 C32 C27 118.1(4)
N7 C35 C36 125.1(4)
C41 C36 C37 118.3(4)
C41 C36 C35 124.3(4)
C37 C36 C35 117.4(4)
C38 C37 C36 122.0(5)
C37 C38 C39 119.6(5)
C40 C39 C38 118.8(4)
C39 C40 C41 122.2(5)
C39 C40 O6 124.3(4)
C41 C40 O6 113.5(4)
O5 C41 C40 118.2(4)
O5 C41 C36 122.6(4)
C40 C41 C36 119.2(4)
N11 C43 C44 179.0(6)
N12 C46 C45 178.5(6)

loop_
_geom_bond_atom_site_label_1
_geom_bond_atom_site_label_2
_geom_bond_distance
Dy1 O5 2.322(3)
Dy1 O7 2.391(3)
Dy1 O12 2.410(3)
Dy1 O15 2.439(4)
Dy1 O13 2.449(4)
Dy1 O10 2.469(3)
Dy1 O9 2.476(3)
Dy1 O6 2.501(3)
Dy1 O8 2.575(3)
Dy1 O16 2.587(3)
Dy1 N8 2.846(4)
Dy1 N9 2.907(4)
Cu1 N5 1.928(4)
Cu1 O5 1.931(3)
Cu1 O7 1.949(3)
Cu1 N7 2.032(4)
Cu1 N11 2.344(5)
P1 N3 1.576(4)
P1 N1 1.588(4)
P1 N4 1.677(4)
P1 N6 1.686(4)
P2 N2 1.568(4)
P2 O1 1.580(3)
P2 N3 1.583(4)
P2 O2 1.602(3)
P3 N2 1.581(4)
P3 N1 1.583(4)
P3 O3 1.584(4)
P3 O4 1.592(3)
O1 C1 1.408(6)
O2 C12 1.397(5)
O3 C13 1.417(5)
O4 C24 1.391(5)
O5 C41 1.341(5)
O6 C40 1.392(6)
O6 C42 1.447(5)
O7 C32 1.326(5)
O8 C31 1.389(5)
O8 C33 1.444(5)
O9 N9 1.271(5)
O10 N9 1.278(5)
O11 N9 1.215(5)
O12 N8 1.288(5)
O13 N8 1.268(6)
O14 N8 1.223(5)
O15 N10 1.281(5)
O16 N10 1.254(5)
O17 N10 1.224(5)
N4 N5 1.441(5)
N4 C25 1.472(6)
N5 C26 1.288(6)
N6 N7 1.394(5)
N6 C34 1.469(5)
N7 C35 1.308(6)
N11 C43 1.133(6)
N12 C46 1.123(7)
C1 C2 1.382(7)
C1 C6 1.397(7)
C2 C3 1.389(9)
C3 C4 1.380(9)
C4 C5 1.356(8)
C5 C6 1.409(7)
C6 C7 1.463(7)
C7 C12 1.395(6)
C7 C8 1.404(7)
C8 C9 1.376(8)
C9 C10 1.384(7)
C10 C11 1.388(6)
C11 C12 1.382(7)
C13 C14 1.383(7)
C13 C18 1.386(6)
C14 C15 1.361(7)
C15 C16 1.367(7)
C16 C17 1.385(7)
C17 C18 1.402(6)
C18 C19 1.466(6)
C19 C20 1.399(6)
C19 C24 1.407(6)
C20 C21 1.380(7)
C21 C22 1.385(7)
C22 C23 1.380(6)
C23 C24 1.382(6)
C26 C27 1.439(6)
C27 C32 1.410(6)
C27 C28 1.411(6)
C28 C29 1.378(6)
C29 C30 1.395(6)
C30 C31 1.372(7)
C31 C32 1.409(6)
C35 C36 1.446(6)
C36 C41 1.402(6)
C36 C37 1.402(7)
C37 C38 1.380(7)
C38 C39 1.395(7)
C39 C40 1.383(7)
C40 C41 1.391(6)
C43 C44 1.463(7)
C45 C46 1.431(7)
